data_7029567
loop_
_publ_author_name
'Shpakovsky, D. B.'
'Banti, C. N.'
'Mukhatova, E. M.'
'Gracheva, Yu A.'
'Osipova, V. P.'
'Berberova, N. T.'
'Albov, D. V.'
'Antonenko, T. A.'
'Aslanov, L. A.'
'Milaeva, E. R.'
'Hadjikakou, S. K.'

_publ_section_title
;
 Synthesis, antiradical activity and in vitro cytotoxicity of novel
 organotin complexes based on 2,6-di-tert-butyl-4-mercaptophenol.
;
_journal_issue 18
_journal_name_full 'Dalton transactions (Cambridge, England : 2003)'
_journal_page_first 6880
_journal_page_last 6890
_journal_paper_doi 10.1039/c3dt53469c
_journal_volume 43
_journal_year 2014
_chemical_formula_sum 'C56 H84 O4 S2 Sn'
_chemical_formula_weight 1004.04
_chemical_name_systematic
;
 ?
;
_space_group_crystal_system monoclinic
_space_group_IT_number 14
_space_group_name_Hall '-P 2ybc'
_space_group_name_H-M_alt 'P 1 21/c 1'
_symmetry_space_group_name_Hall '-P 2ybc'
_symmetry_space_group_name_H-M 'P 1 21/c 1'
_atom_sites_solution_hydrogens geom
_audit_creation_method SHELXL-2013
_cell_angle_alpha 90
_cell_angle_beta 95.463(2)
_cell_angle_gamma 90
_cell_formula_units_Z 4
_cell_length_a 10.7347(2)
_cell_length_b 10.5189(2)
_cell_length_c 50.3571(8)
_cell_measurement_reflns_used 18057
_cell_measurement_temperature 293(2)
_cell_measurement_theta_max 67
_cell_measurement_theta_min 4
_cell_volume 5660.36(18)
_computing_cell_refinement '<i>X--AREA</i>  (STOE & CIE, 2012)'
_computing_data_collection '<i>X--AREA</i>  (STOE & CIE, 2012)'
_computing_data_reduction '<i>X--AREA</i>  (STOE & CIE, 2012)'
_computing_molecular_graphics 'MERCURY (Macrae et al., 2006)'
_computing_publication_material 'WinGX (Farrugia, 1999)'
_computing_structure_refinement 'SHELXL-2013 (Sheldrick, 2013)'
_computing_structure_solution 'SHELXL-2013 (Sheldrick, 2013)'
_diffrn_ambient_temperature 293(2)
_diffrn_detector Pilatus100K
_diffrn_detector_type STOE
_diffrn_measured_fraction_theta_full 0.748
_diffrn_measured_fraction_theta_max 0.751
_diffrn_measurement_details '3520 frames, detector distance = 100 mm'
_diffrn_measurement_device_type 'Stoe STADI VARI'
_diffrn_measurement_method 'rotation method'
_diffrn_radiation_type CuK\a
_diffrn_radiation_wavelength 1.5418
_diffrn_reflns_av_unetI/netI 0.0632
_diffrn_reflns_Laue_measured_fraction_full 0.748
_diffrn_reflns_Laue_measured_fraction_max 0.751
_diffrn_reflns_limit_h_max 12
_diffrn_reflns_limit_h_min -12
_diffrn_reflns_limit_k_max 12
_diffrn_reflns_limit_k_min 0
_diffrn_reflns_limit_l_max 60
_diffrn_reflns_limit_l_min 0
_diffrn_reflns_point_group_measured_fraction_full 0.748
_diffrn_reflns_point_group_measured_fraction_max 0.751
_diffrn_reflns_theta_full 67.680
_diffrn_reflns_theta_max 68.999
_diffrn_reflns_theta_min 5.294
_exptl_absorpt_coefficient_mu 4.582
_exptl_absorpt_correction_T_max 0.523
_exptl_absorpt_correction_T_min 0.398
_exptl_absorpt_correction_type multi-scan
_exptl_absorpt_process_details
;
[c.f. r.h. blessing, acta cryst. (1995), a51, 33-38]
;
_exptl_crystal_colour colourless
_exptl_crystal_density_diffrn 1.178
_exptl_crystal_description prism
_exptl_crystal_F_000 2136
_exptl_crystal_size_max 0.24
_exptl_crystal_size_mid 0.21
_exptl_crystal_size_min 0.18
_refine_diff_density_max 1.071
_refine_diff_density_min -1.292
_refine_diff_density_rms 0.079
_refine_ls_extinction_method none
_refine_ls_goodness_of_fit_ref 0.937
_refine_ls_hydrogen_treatment constr
_refine_ls_matrix_type full
_refine_ls_number_parameters 592
_refine_ls_number_reflns 7890
_refine_ls_number_restraints 22
_refine_ls_restrained_S_all 0.939
_refine_ls_R_factor_all 0.0758
_refine_ls_R_factor_gt 0.0568
_refine_ls_shift/su_max 0.001
_refine_ls_shift/su_mean 0.000
_refine_ls_structure_factor_coef Fsqd
_refine_ls_weighting_details 'w=1/[\s^2^(Fo^2^)+(0.0920P)^2^] where P=(Fo^2^+2Fc^2^)/3'
_refine_ls_weighting_scheme calc
_refine_ls_wR_factor_gt 0.1366
_refine_ls_wR_factor_ref 0.1480
_reflns_Friedel_coverage 0.000
_reflns_number_gt 5380
_reflns_number_total 7890
_reflns_threshold_expression 'I > 2\s(I)'
_cod_data_source_file c3dt53469c2.cif
_cod_data_source_block me7
_cod_database_code 7029567
_shelx_space_group_comment
;
The symmetry employed for this shelxl refinement is uniquely defined
by the following loop, which should always be used as a source of
symmetry information in preference to the above space-group names.
They are only intended as comments.
;
_shelx_estimated_absorpt_t_min 0.406
_shelx_estimated_absorpt_t_max 0.493

loop_
_space_group_symop_operation_xyz
'x, y, z'
'-x, y+1/2, -z+1/2'
'-x, -y, -z'
'x, -y-1/2, z-1/2'

loop_
_atom_site_label
_atom_site_type_symbol
_atom_site_fract_x
_atom_site_fract_y
_atom_site_fract_z
_atom_site_U_iso_or_equiv
_atom_site_adp_type
_atom_site_occupancy
_atom_site_site_symmetry_order
_atom_site_calc_flag
_atom_site_refinement_flags_posn
_atom_site_refinement_flags_adp
Sn1 Sn 0.66975(4) 0.36170(4) 0.87195(2) 0.03895(12) Uani 1 1 d . .
S1 S 0.54398(15) 0.24507(16) 0.90115(2) 0.0468(4) Uani 1 1 d . .
O1 O 0.7693(6) 0.4093(5) 1.00785(8) 0.0764(16) Uani 1 1 d . .
H1 H 0.8111 0.3515 1.0151 0.115 Uiso 1 1 calc DR U
C1 C 0.6115(6) 0.2940(6) 0.93300(9) 0.0402(13) Uani 1 1 d . .
C2 C 0.6162(6) 0.4219(7) 0.94031(10) 0.0475(14) Uani 1 1 d . .
H2 H 0.5832 0.4820 0.9280 0.057 Uiso 1 1 calc R U
C3 C 0.6682(6) 0.4635(6) 0.96517(10) 0.0485(15) Uani 1 1 d . .
C4 C 0.7159(6) 0.3691(7) 0.98311(10) 0.0488(14) Uani 1 1 d . .
C5 C 0.7073(6) 0.2383(6) 0.97765(10) 0.0496(15) Uani 1 1 d . .
C6 C 0.6575(6) 0.2051(7) 0.95174(10) 0.0475(14) Uani 1 1 d . .
H6 H 0.6554 0.1196 0.9470 0.057 Uiso 1 1 calc R U
C7 C 0.6778(7) 0.6071(6) 0.97163(11) 0.0512(16) Uani 1 1 d . .
C8 C 0.8160(7) 0.6460(8) 0.97491(14) 0.068(2) Uani 1 1 d . .
H8A H 0.8599 0.5952 0.9886 0.102 Uiso 1 1 calc R U
H8B H 0.8227 0.7341 0.9798 0.102 Uiso 1 1 calc R U
H8C H 0.8520 0.6329 0.9584 0.102 Uiso 1 1 calc R U
C9 C 0.6128(9) 0.6859(8) 0.94892(13) 0.072(2) Uani 1 1 d . .
H9A H 0.6137 0.7739 0.9540 0.108 Uiso 1 1 calc R U
H9B H 0.5277 0.6578 0.9453 0.108 Uiso 1 1 calc R U
H9C H 0.6559 0.6755 0.9332 0.108 Uiso 1 1 calc R U
C10 C 0.6112(8) 0.6382(7) 0.99688(12) 0.0639(19) Uani 1 1 d . .
H10A H 0.6498 0.5911 1.0118 0.096 Uiso 1 1 calc R U
H10B H 0.5244 0.6152 0.9939 0.096 Uiso 1 1 calc R U
H10C H 0.6180 0.7276 1.0006 0.096 Uiso 1 1 calc R U
C11 C 0.7573(7) 0.1392(7) 0.99798(12) 0.0595(17) Uani 1 1 d . .
C12 C 0.7347(11) 0.0022(8) 0.98692(17) 0.103(4) Uani 1 1 d . .
H12A H 0.6464 -0.0127 0.9835 0.155 Uiso 1 1 calc R U
H12B H 0.7701 -0.0582 0.9998 0.155 Uiso 1 1 calc R U
H12C H 0.7737 -0.0070 0.9706 0.155 Uiso 1 1 calc R U
C13 C 0.6885(9) 0.1468(9) 1.02315(14) 0.085(3) Uani 1 1 d . .
H13A H 0.6883 0.2332 1.0293 0.127 Uiso 1 1 calc R U
H13B H 0.7301 0.0939 1.0368 0.127 Uiso 1 1 calc R U
H13C H 0.6038 0.1182 1.0192 0.127 Uiso 1 1 calc R U
C14 C 0.8986(9) 0.1513(10) 1.0055(2) 0.100(3) Uani 1 1 d . .
H14A H 0.9413 0.0842 0.9972 0.149 Uiso 1 1 calc R U
H14B H 0.9159 0.1454 1.0245 0.149 Uiso 1 1 calc R U
H14C H 0.9271 0.2320 0.9995 0.149 Uiso 1 1 calc DR U
S2 S 0.55332(17) 0.30926(17) 0.83025(3) 0.0538(4) Uani 1 1 d . .
O2 O 0.6196(6) 0.7567(6) 0.76147(10) 0.091(2) Uani 1 1 d . .
H2A H 0.5865 0.7441 0.7463 0.137 Uiso 1 1 calc DR U
C21 C 0.5750(6) 0.4461(7) 0.81097(10) 0.0522(17) Uani 1 1 d . .
C22 C 0.4729(6) 0.4947(7) 0.79435(11) 0.0541(17) Uani 1 1 d . .
H22 H 0.3950 0.4564 0.7949 0.065 Uiso 1 1 calc R U
C23 C 0.4832(7) 0.5974(7) 0.77720(11) 0.0568(18) Uani 1 1 d . .
C24 C 0.5995(7) 0.6534(7) 0.77731(12) 0.062(2) Uani 1 1 d . .
C25 C 0.7057(6) 0.6122(7) 0.79392(10) 0.0527(17) Uani 1 1 d . .
C26 C 0.6904(6) 0.5065(7) 0.81007(11) 0.0548(17) Uani 1 1 d . .
H26 H 0.7594 0.4751 0.8206 0.066 Uiso 1 1 calc R U
C27 C 0.3663(8) 0.6426(8) 0.75900(14) 0.070(2) Uani 1 1 d . .
C28 C 0.3927(9) 0.6197(10) 0.72964(15) 0.101(4) Uani 1 1 d . .
H28A H 0.4348 0.6923 0.7232 0.152 Uiso 1 1 calc DR U
H28B H 0.3150 0.6067 0.7189 0.152 Uiso 1 1 calc R U
H28C H 0.4445 0.5458 0.7287 0.152 Uiso 1 1 calc R U
C29 C 0.2520(8) 0.5658(10) 0.76348(17) 0.090(3) Uani 1 1 d . .
H29A H 0.2657 0.4785 0.7590 0.136 Uiso 1 1 calc R U
H29B H 0.1813 0.5981 0.7524 0.136 Uiso 1 1 calc R U
H29C H 0.2359 0.5718 0.7819 0.136 Uiso 1 1 calc R U
C30 C 0.3373(10) 0.7820(11) 0.7642(2) 0.110(4) Uani 1 1 d . .
H30A H 0.3302 0.7941 0.7829 0.165 Uiso 1 1 calc R U
H30B H 0.2600 0.8051 0.7543 0.165 Uiso 1 1 calc R U
H30C H 0.4036 0.8344 0.7588 0.165 Uiso 1 1 calc R U
C31 C 0.8309(7) 0.6828(9) 0.79475(13) 0.070(2) Uani 1 1 d . .
C32 C 0.8842(10) 0.6729(13) 0.76754(18) 0.119(4) Uani 1 1 d . .
H32A H 0.9138 0.5880 0.7651 0.178 Uiso 1 1 calc R U
H32B H 0.9522 0.7318 0.7669 0.178 Uiso 1 1 calc R U
H32C H 0.8198 0.6928 0.7536 0.178 Uiso 1 1 calc R U
C33 C 0.9290(8) 0.6163(9) 0.81556(17) 0.088(3) Uani 1 1 d . .
H33A H 0.8962 0.6127 0.8326 0.131 Uiso 1 1 calc R U
H33B H 1.0055 0.6641 0.8171 0.131 Uiso 1 1 calc R U
H33C H 0.9451 0.5316 0.8096 0.131 Uiso 1 1 calc R U
C34 C 0.8204(10) 0.8204(9) 0.80301(19) 0.095(3) Uani 1 1 d . .
H34A H 0.7661 0.8648 0.7899 0.143 Uiso 1 1 calc R U
H34B H 0.9018 0.8589 0.8044 0.143 Uiso 1 1 calc R U
H34C H 0.7866 0.8246 0.8200 0.143 Uiso 1 1 calc R U
O3 O 0.6907(6) 0.9530(5) 0.88396(14) 0.093(2) Uani 1 1 d . .
H3 H 0.7597 0.9765 0.8802 0.140 Uiso 1 1 calc DR U
C41 C 0.6724(6) 0.5624(7) 0.87772(10) 0.0470(15) Uani 1 1 d . .
C42 C 0.7854(5) 0.6246(6) 0.88606(10) 0.0415(12) Uani 1 1 d . .
H42 H 0.8571 0.5762 0.8902 0.050 Uiso 1 1 calc R U
C43 C 0.7931(7) 0.7545(7) 0.88831(12) 0.0508(15) Uani 1 1 d . .
C44 C 0.6831(8) 0.8249(7) 0.88207(14) 0.0624(19) Uani 1 1 d . .
C45 C 0.5688(7) 0.7651(8) 0.87220(14) 0.0634(19) Uani 1 1 d . .
C46 C 0.5665(6) 0.6344(6) 0.87142(11) 0.0485(13) Uani 1 1 d . .
H46 H 0.4912 0.5933 0.8665 0.058 Uiso 1 1 calc R U
C47 C 0.9171(8) 0.8227(8) 0.89780(13) 0.063(2) Uani 1 1 d . .
C48 C 0.9073(9) 0.8996(9) 0.92269(15) 0.086(3) Uani 1 1 d . .
H48A H 0.8720 0.9813 0.9180 0.129 Uiso 1 1 calc R U
H48B H 0.9891 0.9105 0.9319 0.129 Uiso 1 1 calc R U
H48C H 0.8546 0.8561 0.9341 0.129 Uiso 1 1 calc R U
C49 C 0.9595(8) 0.9047(9) 0.87533(15) 0.077(2) Uani 1 1 d . .
H49A H 0.9414 0.9923 0.8787 0.116 Uiso 1 1 calc DR U
H49B H 0.9158 0.8790 0.8587 0.116 Uiso 1 1 calc R U
H49C H 1.0479 0.8943 0.8745 0.116 Uiso 1 1 calc R U
C50 C 1.0216(8) 0.7249(8) 0.90463(17) 0.077(2) Uani 1 1 d . .
H50A H 1.0975 0.7683 0.9108 0.116 Uiso 1 1 calc R U
H50B H 1.0348 0.6765 0.8890 0.116 Uiso 1 1 calc R U
H50C H 0.9978 0.6689 0.9183 0.116 Uiso 1 1 calc R U
C51 C 0.4518(9) 0.8445(8) 0.8636(2) 0.083(3) Uani 1 1 d . .
C52 C 0.3434(9) 0.7546(10) 0.8521(2) 0.109(4) Uani 1 1 d . .
H52A H 0.3244 0.6950 0.8656 0.164 Uiso 1 1 calc R U
H52B H 0.3691 0.7094 0.8370 0.164 Uiso 1 1 calc R U
H52C H 0.2704 0.8043 0.8467 0.164 Uiso 1 1 calc R U
C53 C 0.4010(10) 0.9087(10) 0.8874(2) 0.107(4) Uani 1 1 d . .
H53A H 0.3258 0.9542 0.8816 0.161 Uiso 1 1 calc R U
H53B H 0.4622 0.9670 0.8955 0.161 Uiso 1 1 calc R U
H53C H 0.3828 0.8455 0.9002 0.161 Uiso 1 1 calc R U
C54 C 0.4837(11) 0.9396(12) 0.8412(3) 0.131(5) Uani 1 1 d . .
H54A H 0.4159 0.9985 0.8376 0.197 Uiso 1 1 calc R U
H54B H 0.4957 0.8929 0.8252 0.197 Uiso 1 1 calc R U
H54C H 0.5588 0.9852 0.8470 0.197 Uiso 1 1 calc R U
O4 O 1.2367(4) 0.2313(5) 0.87051(9) 0.0662(14) Uani 1 1 d . .
H4 H 1.2791 0.2741 0.8816 0.099 Uiso 1 1 calc DR U
C61 C 0.8559(6) 0.3008(6) 0.87329(9) 0.0452(13) Uani 1 1 d . U
C62 C 0.9054(5) 0.2624(5) 0.84989(9) 0.0362(10) Uani 1 1 d . U
H62 H 0.8510 0.2504 0.8346 0.043 Uiso 1 1 calc R U
C63 C 1.0342(5) 0.2411(6) 0.84848(10) 0.0431(13) Uani 1 1 d . U
C64 C 1.1113(6) 0.2549(6) 0.87251(10) 0.0458(14) Uani 1 1 d . U
C65 C 1.0668(6) 0.2876(7) 0.89670(10) 0.0461(14) Uani 1 1 d . U
C66 C 0.9371(6) 0.3127(7) 0.89659(10) 0.0535(16) Uani 1 1 d . U
H66 H 0.9053 0.3377 0.9123 0.064 Uiso 1 1 calc R U
C67 C 1.0849(6) 0.2036(7) 0.82185(10) 0.0530(17) Uani 1 1 d . .
C68 C 0.9776(7) 0.1924(9) 0.79940(12) 0.074(2) Uani 1 1 d . .
H68A H 0.9115 0.1417 0.8055 0.111 Uiso 1 1 calc R U
H68B H 1.0081 0.1528 0.7841 0.111 Uiso 1 1 calc R U
H68C H 0.9462 0.2756 0.7946 0.111 Uiso 1 1 calc R U
C69 C 1.1465(7) 0.0757(9) 0.82420(14) 0.073(2) Uani 1 1 d . .
H69A H 1.2145 0.0781 0.8380 0.109 Uiso 1 1 calc R U
H69B H 1.1777 0.0539 0.8076 0.109 Uiso 1 1 calc R U
H69C H 1.0865 0.0132 0.8285 0.109 Uiso 1 1 calc R U
C70 C 1.1763(7) 0.3087(9) 0.81411(14) 0.075(2) Uani 1 1 d . .
H70A H 1.1356 0.3899 0.8143 0.113 Uiso 1 1 calc R U
H70B H 1.2005 0.2919 0.7966 0.113 Uiso 1 1 calc R U
H70C H 1.2493 0.3091 0.8267 0.113 Uiso 1 1 calc R U
C71 C 1.1515(6) 0.3039(8) 0.92321(11) 0.0606(19) Uani 1 1 d . .
C72 C 1.2204(8) 0.1796(9) 0.93012(14) 0.078(2) Uani 1 1 d . .
H72A H 1.2745 0.1601 0.9165 0.117 Uiso 1 1 calc R U
H72B H 1.1608 0.1122 0.9312 0.117 Uiso 1 1 calc R U
H72C H 1.2694 0.1883 0.9470 0.117 Uiso 1 1 calc R U
C73 C 1.0745(9) 0.3319(11) 0.94648(14) 0.107(4) Uani 1 1 d . .
H73A H 1.1205 0.3059 0.9629 0.160 Uiso 1 1 calc R U
H73B H 0.9969 0.2861 0.9441 0.160 Uiso 1 1 calc R U
H73C H 1.0577 0.4215 0.9471 0.160 Uiso 1 1 calc R U
C74 C 1.2424(7) 0.4145(9) 0.92055(16) 0.074(2) Uani 1 1 d . .
H74A H 1.2683 0.4483 0.9379 0.111 Uiso 1 1 calc R U
H74B H 1.2015 0.4798 0.9096 0.111 Uiso 1 1 calc R U
H74C H 1.3143 0.3846 0.9124 0.111 Uiso 1 1 calc DR U

loop_
_atom_site_aniso_label
_atom_site_aniso_U_11
_atom_site_aniso_U_22
_atom_site_aniso_U_33
_atom_site_aniso_U_23
_atom_site_aniso_U_13
_atom_site_aniso_U_12
Sn1 0.03981(19) 0.0407(2) 0.03603(16) -0.00062(15) 0.00221(11) 0.00293(19)
S1 0.0481(9) 0.0515(10) 0.0410(6) -0.0028(6) 0.0048(5) -0.0098(7)
O1 0.110(5) 0.069(4) 0.045(2) -0.004(2) -0.022(2) 0.001(3)
C1 0.050(3) 0.039(4) 0.033(2) 0.005(2) 0.011(2) 0.003(3)
C2 0.054(4) 0.047(4) 0.041(3) 0.006(2) 0.000(2) -0.004(3)
C3 0.064(4) 0.046(4) 0.036(2) -0.005(2) 0.007(2) -0.003(3)
C4 0.053(4) 0.051(4) 0.042(3) -0.005(3) 0.001(2) 0.002(3)
C5 0.063(4) 0.049(4) 0.037(3) 0.001(2) 0.002(2) 0.004(3)
C6 0.053(4) 0.044(4) 0.047(3) -0.008(2) 0.010(2) 0.005(3)
C7 0.068(4) 0.046(4) 0.041(3) -0.006(2) 0.013(2) 0.001(3)
C8 0.070(5) 0.065(5) 0.071(4) -0.003(3) 0.019(3) -0.023(4)
C9 0.110(7) 0.050(5) 0.056(4) 0.001(3) 0.007(4) 0.010(5)
C10 0.099(6) 0.047(4) 0.048(3) -0.004(3) 0.019(3) 0.005(4)
C11 0.069(5) 0.053(5) 0.055(3) 0.006(3) 0.000(3) 0.014(4)
C12 0.180(11) 0.039(5) 0.084(5) -0.005(4) -0.025(6) 0.032(6)
C13 0.118(8) 0.078(6) 0.060(4) 0.027(4) 0.022(4) 0.019(5)
C14 0.094(8) 0.094(8) 0.106(7) 0.008(5) -0.016(5) 0.039(6)
S2 0.0620(10) 0.0559(10) 0.0406(6) 0.0048(6) -0.0105(6) -0.0077(8)
O2 0.090(5) 0.105(5) 0.074(3) 0.045(3) -0.020(3) -0.022(4)
C21 0.049(4) 0.072(5) 0.035(2) 0.010(3) -0.005(2) -0.001(3)
C22 0.044(4) 0.064(5) 0.053(3) 0.007(3) 0.002(2) -0.006(3)
C23 0.058(4) 0.063(5) 0.047(3) 0.019(3) -0.003(3) -0.001(3)
C24 0.067(5) 0.070(5) 0.047(3) 0.030(3) -0.004(3) -0.012(4)
C25 0.056(4) 0.062(5) 0.040(3) 0.012(2) 0.006(2) -0.009(3)
C26 0.052(4) 0.063(5) 0.048(3) 0.004(3) -0.001(2) 0.001(3)
C27 0.067(5) 0.069(5) 0.070(4) 0.024(4) -0.017(3) -0.013(4)
C28 0.106(8) 0.129(10) 0.061(4) 0.039(5) -0.026(4) -0.019(6)
C29 0.061(6) 0.122(9) 0.084(5) 0.028(5) -0.013(4) -0.008(5)
C30 0.082(8) 0.104(10) 0.139(9) 0.023(7) -0.018(6) 0.026(6)
C31 0.056(5) 0.103(7) 0.051(3) 0.019(4) 0.008(3) -0.013(4)
C32 0.088(8) 0.194(13) 0.081(5) 0.029(7) 0.035(5) -0.030(8)
C33 0.059(5) 0.109(8) 0.092(5) 0.035(5) -0.007(4) -0.025(5)
C34 0.099(8) 0.075(7) 0.104(6) 0.013(5) -0.031(5) -0.028(6)
O3 0.065(4) 0.036(4) 0.180(6) 0.006(3) 0.020(4) -0.007(3)
C41 0.047(4) 0.050(4) 0.044(3) 0.000(2) 0.003(2) 0.005(3)
C42 0.031(3) 0.039(4) 0.054(3) -0.002(2) 0.0030(19) -0.005(3)
C43 0.054(4) 0.043(4) 0.054(3) 0.003(3) 0.002(3) -0.006(3)
C44 0.076(6) 0.040(5) 0.071(4) -0.003(3) 0.006(3) -0.002(4)
C45 0.057(5) 0.060(5) 0.072(4) -0.004(3) 0.004(3) 0.017(4)
C46 0.044(4) 0.037(4) 0.063(3) 0.002(3) 0.001(2) 0.003(3)
C47 0.070(5) 0.062(5) 0.060(4) -0.005(3) 0.014(3) -0.023(4)
C48 0.110(8) 0.076(7) 0.073(5) -0.011(4) 0.016(4) -0.034(6)
C49 0.076(6) 0.075(6) 0.082(5) 0.013(4) 0.012(4) -0.026(5)
C50 0.055(5) 0.071(6) 0.103(6) 0.004(4) -0.009(4) -0.015(4)
C51 0.068(6) 0.042(6) 0.137(8) 0.015(4) -0.005(5) 0.018(4)
C52 0.066(6) 0.081(8) 0.173(10) -0.019(6) -0.029(6) 0.044(6)
C53 0.087(8) 0.062(7) 0.178(11) -0.017(6) 0.041(7) 0.000(6)
C54 0.094(9) 0.121(11) 0.178(11) 0.066(9) 0.010(8) 0.051(8)
O4 0.038(3) 0.098(4) 0.062(2) -0.013(2) 0.0006(18) 0.003(3)
C61 0.046(3) 0.056(4) 0.033(2) -0.008(2) 0.0016(15) 0.004(3)
C62 0.0311(16) 0.039(2) 0.0389(14) -0.0019(14) 0.0068(13) 0.0076(15)
C63 0.035(2) 0.052(4) 0.041(2) 0.000(2) -0.0004(17) 0.009(3)
C64 0.037(2) 0.059(4) 0.041(2) -0.002(2) 0.0001(15) 0.015(3)
C65 0.039(2) 0.060(4) 0.040(2) -0.004(2) 0.0055(18) -0.003(3)
C66 0.037(3) 0.083(5) 0.0393(19) -0.005(3) -0.0024(18) 0.011(3)
C67 0.041(3) 0.082(5) 0.038(3) 0.001(3) 0.014(2) 0.009(3)
C68 0.056(5) 0.118(7) 0.048(3) -0.003(4) 0.003(3) 0.001(5)
C69 0.061(5) 0.092(6) 0.067(4) -0.016(4) 0.011(3) 0.027(5)
C70 0.053(5) 0.113(7) 0.063(4) 0.006(4) 0.020(3) -0.014(5)
C71 0.035(3) 0.100(6) 0.045(3) -0.002(3) -0.008(2) 0.005(4)
C72 0.068(5) 0.104(7) 0.058(4) 0.018(4) -0.013(3) 0.001(5)
C73 0.083(6) 0.191(12) 0.045(3) -0.032(5) -0.005(3) 0.020(7)
C74 0.043(4) 0.089(6) 0.086(5) -0.018(4) -0.019(3) -0.001(4)

loop_
_atom_type_symbol
_atom_type_description
_atom_type_scat_dispersion_real
_atom_type_scat_dispersion_imag
_atom_type_scat_source
C C 0.0181 0.0091 'International Tables Vol C Tables 4.2.6.8 and 6.1.1.4'
H H 0.0000 0.0000 'International Tables Vol C Tables 4.2.6.8 and 6.1.1.4'
O O 0.0492 0.0322 'International Tables Vol C Tables 4.2.6.8 and 6.1.1.4'
S S 0.3331 0.5567 'International Tables Vol C Tables 4.2.6.8 and 6.1.1.4'
Sn Sn 0.0259 5.4591 'International Tables Vol C Tables 4.2.6.8 and 6.1.1.4'

loop_
_geom_angle_atom_site_label_1
_geom_angle_atom_site_label_2
_geom_angle_atom_site_label_3
_geom_angle
C61 Sn1 C41 107.4(3)
C61 Sn1 S2 111.93(14)
C41 Sn1 S2 110.23(15)
C61 Sn1 S1 114.26(18)
C41 Sn1 S1 114.83(16)
S2 Sn1 S1 98.08(5)
C1 S1 Sn1 101.5(2)
C4 O1 H1 109.5
C6 C1 C2 118.0(5)
C6 C1 S1 120.6(5)
C2 C1 S1 121.3(4)
C3 C2 C1 122.8(6)
C3 C2 H2 118.6
C1 C2 H2 118.6
C2 C3 C4 116.5(6)
C2 C3 C7 120.6(6)
C4 C3 C7 122.8(5)
O1 C4 C5 119.2(6)
O1 C4 C3 117.1(6)
C5 C4 C3 123.6(5)
C4 C5 C6 115.9(5)
C4 C5 C11 121.8(5)
C6 C5 C11 122.2(6)
C1 C6 C5 122.9(6)
C1 C6 H6 118.5
C5 C6 H6 118.5
C9 C7 C8 107.8(6)
C9 C7 C3 110.9(5)
C8 C7 C3 109.1(6)
C9 C7 C10 106.6(6)
C8 C7 C10 111.8(5)
C3 C7 C10 110.6(5)
C7 C8 H8A 109.5
C7 C8 H8B 109.5
H8A C8 H8B 109.5
C7 C8 H8C 109.5
H8A C8 H8C 109.5
H8B C8 H8C 109.5
C7 C9 H9A 109.5
C7 C9 H9B 109.5
H9A C9 H9B 109.5
C7 C9 H9C 109.5
H9A C9 H9C 109.5
H9B C9 H9C 109.5
C7 C10 H10A 109.5
C7 C10 H10B 109.5
H10A C10 H10B 109.5
C7 C10 H10C 109.5
H10A C10 H10C 109.5
H10B C10 H10C 109.5
C5 C11 C13 110.7(6)
C5 C11 C14 112.7(7)
C13 C11 C14 109.6(7)
C5 C11 C12 111.1(6)
C13 C11 C12 105.9(7)
C14 C11 C12 106.4(7)
C11 C12 H12A 109.5
C11 C12 H12B 109.5
H12A C12 H12B 109.5
C11 C12 H12C 109.5
H12A C12 H12C 109.5
H12B C12 H12C 109.5
C11 C13 H13A 109.5
C11 C13 H13B 109.5
H13A C13 H13B 109.5
C11 C13 H13C 109.5
H13A C13 H13C 109.5
H13B C13 H13C 109.5
C11 C14 H14A 109.5
C11 C14 H14B 109.5
H14A C14 H14B 109.5
C11 C14 H14C 109.5
H14A C14 H14C 109.5
H14B C14 H14C 109.5
C21 S2 Sn1 102.0(2)
C24 O2 H2A 109.5
C26 C21 C22 117.3(6)
C26 C21 S2 123.6(5)
C22 C21 S2 119.1(5)
C23 C22 C21 123.0(6)
C23 C22 H22 118.5
C21 C22 H22 118.5
C24 C23 C22 117.0(6)
C24 C23 C27 123.4(6)
C22 C23 C27 119.7(6)
O2 C24 C23 121.7(6)
O2 C24 C25 114.9(6)
C23 C24 C25 123.3(6)
C26 C25 C24 117.0(6)
C26 C25 C31 121.4(6)
C24 C25 C31 121.5(6)
C21 C26 C25 122.4(6)
C21 C26 H26 118.8
C25 C26 H26 118.8
C29 C27 C30 107.9(9)
C29 C27 C28 106.5(7)
C30 C27 C28 111.9(7)
C29 C27 C23 111.8(6)
C30 C27 C23 111.0(7)
C28 C27 C23 107.7(7)
C27 C28 H28A 109.5
C27 C28 H28B 109.5
H28A C28 H28B 109.5
C27 C28 H28C 109.5
H28A C28 H28C 109.5
H28B C28 H28C 109.5
C27 C29 H29A 109.5
C27 C29 H29B 109.5
H29A C29 H29B 109.5
C27 C29 H29C 109.5
H29A C29 H29C 109.5
H29B C29 H29C 109.5
C27 C30 H30A 109.5
C27 C30 H30B 109.5
H30A C30 H30B 109.5
C27 C30 H30C 109.5
H30A C30 H30C 109.5
H30B C30 H30C 109.5
C34 C31 C25 112.5(7)
C34 C31 C32 110.7(8)
C25 C31 C32 110.1(7)
C34 C31 C33 107.7(7)
C25 C31 C33 109.4(6)
C32 C31 C33 106.3(8)
C31 C32 H32A 109.5
C31 C32 H32B 109.5
H32A C32 H32B 109.5
C31 C32 H32C 109.5
H32A C32 H32C 109.5
H32B C32 H32C 109.5
C31 C33 H33A 109.5
C31 C33 H33B 109.5
H33A C33 H33B 109.5
C31 C33 H33C 109.5
H33A C33 H33C 109.5
H33B C33 H33C 109.5
C31 C34 H34A 109.5
C31 C34 H34B 109.5
H34A C34 H34B 109.5
C31 C34 H34C 109.5
H34A C34 H34C 109.5
H34B C34 H34C 109.5
C44 O3 H3 109.5
C46 C41 C42 118.8(7)
C46 C41 Sn1 120.9(5)
C42 C41 Sn1 120.1(5)
C43 C42 C41 122.1(6)
C43 C42 H42 119.0
C41 C42 H42 119.0
C42 C43 C44 117.6(6)
C42 C43 C47 122.0(6)
C44 C43 C47 120.3(7)
O3 C44 C43 117.8(7)
O3 C44 C45 120.6(7)
C43 C44 C45 121.5(7)
C46 C45 C44 117.6(7)
C46 C45 C51 121.6(7)
C44 C45 C51 120.8(8)
C45 C46 C41 122.1(7)
C45 C46 H46 119.0
C41 C46 H46 119.0
C48 C47 C49 111.3(7)
C48 C47 C50 106.3(7)
C49 C47 C50 106.3(7)
C48 C47 C43 112.4(7)
C49 C47 C43 110.0(6)
C50 C47 C43 110.3(7)
C47 C48 H48A 109.5
C47 C48 H48B 109.5
H48A C48 H48B 109.5
C47 C48 H48C 109.5
H48A C48 H48C 109.5
H48B C48 H48C 109.5
C47 C49 H49A 109.5
C47 C49 H49B 109.5
H49A C49 H49B 109.5
C47 C49 H49C 109.5
H49A C49 H49C 109.5
H49B C49 H49C 109.5
C47 C50 H50A 109.5
C47 C50 H50B 109.5
H50A C50 H50B 109.5
C47 C50 H50C 109.5
H50A C50 H50C 109.5
H50B C50 H50C 109.5
C53 C51 C45 111.5(8)
C53 C51 C52 104.5(9)
C45 C51 C52 109.5(7)
C53 C51 C54 113.8(9)
C45 C51 C54 108.6(8)
C52 C51 C54 108.8(9)
C51 C52 H52A 109.5
C51 C52 H52B 109.5
H52A C52 H52B 109.5
C51 C52 H52C 109.5
H52A C52 H52C 109.5
H52B C52 H52C 109.5
C51 C53 H53A 109.5
C51 C53 H53B 109.5
H53A C53 H53B 109.5
C51 C53 H53C 109.5
H53A C53 H53C 109.5
H53B C53 H53C 109.5
C51 C54 H54A 109.5
C51 C54 H54B 109.5
H54A C54 H54B 109.5
C51 C54 H54C 109.5
H54A C54 H54C 109.5
H54B C54 H54C 109.5
C64 O4 H4 109.5
C62 C61 C66 118.4(5)
C62 C61 Sn1 120.0(4)
C66 C61 Sn1 121.1(4)
C61 C62 C63 122.8(5)
C61 C62 H62 118.6
C63 C62 H62 118.6
C64 C63 C62 116.1(5)
C64 C63 C67 123.0(5)
C62 C63 C67 120.8(5)
O4 C64 C65 121.7(5)
O4 C64 C63 114.6(5)
C65 C64 C63 123.7(6)
C64 C65 C66 117.5(5)
C64 C65 C71 124.0(5)
C66 C65 C71 118.5(5)
C61 C66 C65 121.3(5)
C61 C66 H66 119.3
C65 C66 H66 119.3
C69 C67 C68 106.4(6)
C69 C67 C63 110.5(5)
C68 C67 C63 110.8(5)
C69 C67 C70 112.0(6)
C68 C67 C70 108.5(6)
C63 C67 C70 108.6(6)
C67 C68 H68A 109.5
C67 C68 H68B 109.5
H68A C68 H68B 109.5
C67 C68 H68C 109.5
H68A C68 H68C 109.5
H68B C68 H68C 109.5
C67 C69 H69A 109.5
C67 C69 H69B 109.5
H69A C69 H69B 109.5
C67 C69 H69C 109.5
H69A C69 H69C 109.5
H69B C69 H69C 109.5
C67 C70 H70A 109.5
C67 C70 H70B 109.5
H70A C70 H70B 109.5
C67 C70 H70C 109.5
H70A C70 H70C 109.5
H70B C70 H70C 109.5
C73 C71 C72 106.1(7)
C73 C71 C74 108.4(7)
C72 C71 C74 111.8(6)
C73 C71 C65 111.5(5)
C72 C71 C65 109.5(6)
C74 C71 C65 109.5(5)
C71 C72 H72A 109.5
C71 C72 H72B 109.5
H72A C72 H72B 109.5
C71 C72 H72C 109.5
H72A C72 H72C 109.5
H72B C72 H72C 109.5
C71 C73 H73A 109.5
C71 C73 H73B 109.5
H73A C73 H73B 109.5
C71 C73 H73C 109.5
H73A C73 H73C 109.5
H73B C73 H73C 109.5
C71 C74 H74A 109.5
C71 C74 H74B 109.5
H74A C74 H74B 109.5
C71 C74 H74C 109.5
H74A C74 H74C 109.5
H74B C74 H74C 109.5

loop_
_geom_bond_atom_site_label_1
_geom_bond_atom_site_label_2
_geom_bond_distance
Sn1 C61 2.093(6)
Sn1 C41 2.131(7)
Sn1 S2 2.4033(13)
Sn1 S1 2.4224(15)
S1 C1 1.772(5)
O1 C4 1.387(6)
O1 H1 0.8200
C1 C6 1.386(8)
C1 C2 1.395(9)
C2 C3 1.392(7)
C2 H2 0.9300
C3 C4 1.406(9)
C3 C7 1.546(9)
C4 C5 1.405(9)
C5 C6 1.406(7)
C5 C11 1.522(8)
C6 H6 0.9300
C7 C9 1.526(9)
C7 C8 1.533(10)
C7 C10 1.552(8)
C8 H8A 0.9600
C8 H8B 0.9600
C8 H8C 0.9600
C9 H9A 0.9600
C9 H9B 0.9600
C9 H9C 0.9600
C10 H10A 0.9600
C10 H10B 0.9600
C10 H10C 0.9600
C11 C13 1.529(10)
C11 C14 1.533(12)
C11 C12 1.555(10)
C12 H12A 0.9600
C12 H12B 0.9600
C12 H12C 0.9600
C13 H13A 0.9600
C13 H13B 0.9600
C13 H13C 0.9600
C14 H14A 0.9600
C14 H14B 0.9600
C14 H14C 0.9600
S2 C21 1.764(7)
O2 C24 1.377(8)
O2 H2A 0.8200
C21 C26 1.396(9)
C21 C22 1.411(8)
C22 C23 1.394(9)
C22 H22 0.9300
C23 C24 1.381(10)
C23 C27 1.556(9)
C24 C25 1.416(9)
C25 C26 1.398(9)
C25 C31 1.532(10)
C26 H26 0.9300
C27 C29 1.505(11)
C27 C30 1.527(13)
C27 C28 1.551(12)
C28 H28A 0.9600
C28 H28B 0.9600
C28 H28C 0.9600
C29 H29A 0.9600
C29 H29B 0.9600
C29 H29C 0.9600
C30 H30A 0.9600
C30 H30B 0.9600
C30 H30C 0.9600
C31 C34 1.513(12)
C31 C32 1.538(10)
C31 C33 1.577(10)
C32 H32A 0.9600
C32 H32B 0.9600
C32 H32C 0.9600
C33 H33A 0.9600
C33 H33B 0.9600
C33 H33C 0.9600
C34 H34A 0.9600
C34 H34B 0.9600
C34 H34C 0.9600
O3 C44 1.353(9)
O3 H3 0.8200
C41 C46 1.377(8)
C41 C42 1.406(8)
C42 C43 1.373(9)
C42 H42 0.9300
C43 C44 1.404(10)
C43 C47 1.547(10)
C44 C45 1.425(10)
C45 C46 1.376(10)
C45 C51 1.536(10)
C46 H46 0.9300
C47 C48 1.504(10)
C47 C49 1.526(10)
C47 C50 1.537(11)
C48 H48A 0.9600
C48 H48B 0.9600
C48 H48C 0.9600
C49 H49A 0.9600
C49 H49B 0.9600
C49 H49C 0.9600
C50 H50A 0.9600
C50 H50B 0.9600
C50 H50C 0.9600
C51 C53 1.520(14)
C51 C52 1.567(13)
C51 C54 1.572(14)
C52 H52A 0.9600
C52 H52B 0.9600
C52 H52C 0.9600
C53 H53A 0.9600
C53 H53B 0.9600
C53 H53C 0.9600
C54 H54A 0.9600
C54 H54B 0.9600
C54 H54C 0.9600
O4 C64 1.382(7)
O4 H4 0.8200
C61 C62 1.398(7)
C61 C66 1.399(7)
C62 C63 1.409(7)
C62 H62 0.9300
C63 C64 1.407(7)
C63 C67 1.546(7)
C64 C65 1.393(7)
C65 C66 1.417(8)
C65 C71 1.551(7)
C66 H66 0.9300
C67 C69 1.498(11)
C67 C68 1.540(8)
C67 C70 1.552(10)
C68 H68A 0.9600
C68 H68B 0.9600
C68 H68C 0.9600
C69 H69A 0.9600
C69 H69B 0.9600
C69 H69C 0.9600
C70 H70A 0.9600
C70 H70B 0.9600
C70 H70C 0.9600
C71 C73 1.526(10)
C71 C72 1.526(11)
C71 C74 1.533(11)
C72 H72A 0.9600
C72 H72B 0.9600
C72 H72C 0.9600
C73 H73A 0.9600
C73 H73B 0.9600
C73 H73C 0.9600
C74 H74A 0.9600
C74 H74B 0.9600
C74 H74C 0.9600
